data_7130962
loop_
_publ_author_name
'Federmann, Patrick'
'Bosse, Tamino'
'Wolff, Siad'
'Cula, Beatrice'
'Herwig, Christian'
'Limberg, Christian'

_publ_section_title
;
 A strained intramolecular P/Al-FLP and its reactivity toward allene
;
_journal_name_full 'Chemical Communications'
_journal_paper_doi 10.1039/D2CC05640B
_journal_year 2022
_chemical_formula_sum 'C27 H25 P Sn'
_chemical_formula_weight 499.13
_space_group_crystal_system monoclinic
_space_group_IT_number 14
_space_group_name_Hall '-P 2ybc'
_space_group_name_H-M_alt 'P 1 21/c 1'
_atom_sites_solution_hydrogens geom
_audit_creation_method SHELXL-2018/3
_audit_update_record
;
2022-06-17 deposited with the CCDC.	2022-11-01 downloaded from the CCDC.
;
_cell_angle_alpha 90
_cell_angle_beta 94.123(2)
_cell_angle_gamma 90
_cell_formula_units_Z 4
_cell_length_a 9.8677(4)
_cell_length_b 12.9432(5)
_cell_length_c 18.0733(8)
_cell_measurement_reflns_used 9778
_cell_measurement_temperature 102(2)
_cell_measurement_theta_max 28.29
_cell_measurement_theta_min 2.77
_cell_volume 2302.34(16)
_computing_cell_refinement 'Bruker SAINT'
_computing_data_collection 'Bruker APEX3'
_computing_data_reduction 'Bruker SAINT'
_computing_structure_refinement 'SHELXL-2018/3 (Sheldrick, 2018)'
_computing_structure_solution 'SHELXT 2014/5 (Sheldrick, 2014)'
_diffrn_ambient_temperature 102(2)
_diffrn_measured_fraction_theta_full 0.959
_diffrn_measured_fraction_theta_max 0.971
_diffrn_measurement_device_type 'Bruker D8 VENTURE'
_diffrn_measurement_method '\f and \w scans'
_diffrn_radiation_type MoK\a
_diffrn_radiation_wavelength 0.71073
_diffrn_reflns_av_R_equivalents 0.0232
_diffrn_reflns_av_unetI/netI 0.0122
_diffrn_reflns_Laue_measured_fraction_full 0.959
_diffrn_reflns_Laue_measured_fraction_max 0.971
_diffrn_reflns_limit_h_max 13
_diffrn_reflns_limit_h_min -13
_diffrn_reflns_limit_k_max 17
_diffrn_reflns_limit_k_min -17
_diffrn_reflns_limit_l_max 23
_diffrn_reflns_limit_l_min -24
_diffrn_reflns_number 51161
_diffrn_reflns_point_group_measured_fraction_full 0.959
_diffrn_reflns_point_group_measured_fraction_max 0.971
_diffrn_reflns_theta_full 25.000
_diffrn_reflns_theta_max 28.295
_diffrn_reflns_theta_min 1.937
_exptl_absorpt_coefficient_mu 1.189
_exptl_absorpt_correction_T_max 0.7457
_exptl_absorpt_correction_T_min 0.6335
_exptl_absorpt_correction_type multi-scan
_exptl_absorpt_process_details SADABS
_exptl_crystal_colour 'light yellow'
_exptl_crystal_density_diffrn 1.440
_exptl_crystal_description block
_exptl_crystal_F_000 1008
_exptl_crystal_size_max 0.340
_exptl_crystal_size_mid 0.320
_exptl_crystal_size_min 0.280
_refine_diff_density_max 0.369
_refine_diff_density_min -0.377
_refine_diff_density_rms 0.046
_refine_ls_extinction_method none
_refine_ls_goodness_of_fit_ref 1.076
_refine_ls_hydrogen_treatment constr
_refine_ls_matrix_type full
_refine_ls_number_parameters 265
_refine_ls_number_reflns 5555
_refine_ls_number_restraints 0
_refine_ls_restrained_S_all 1.076
_refine_ls_R_factor_all 0.0190
_refine_ls_R_factor_gt 0.0185
_refine_ls_shift/su_max 0.001
_refine_ls_shift/su_mean 0.000
_refine_ls_structure_factor_coef Fsqd
_refine_ls_weighting_details 'w=1/[\s^2^(Fo^2^)+(0.0144P)^2^+1.4879P] where P=(Fo^2^+2Fc^2^)/3'
_refine_ls_weighting_scheme calc
_refine_ls_wR_factor_gt 0.0451
_refine_ls_wR_factor_ref 0.0453
_reflns_Friedel_coverage 0.000
_reflns_number_gt 5399
_reflns_number_total 5555
_reflns_threshold_expression 'I > 2\s(I)'
_cod_data_source_file d2cc05640b2.cif
_cod_data_source_block tb13
_cod_original_sg_symbol_H-M 'P 21/c'
_cod_database_code 7130962
_shelx_shelxl_version_number 2018/3
_shelx_space_group_comment
;
The symmetry employed for this shelxl refinement is uniquely defined
by the following loop, which should always be used as a source of
symmetry information in preference to the above space-group names.
They are only intended as comments.
;
_shelx_estimated_absorpt_t_min 0.688
_shelx_estimated_absorpt_t_max 0.732

loop_
_space_group_symop_operation_xyz
'x, y, z'
'-x, y+1/2, -z+1/2'
'-x, -y, -z'
'x, -y-1/2, z-1/2'

loop_
_atom_site_label
_atom_site_type_symbol
_atom_site_fract_x
_atom_site_fract_y
_atom_site_fract_z
_atom_site_U_iso_or_equiv
_atom_site_adp_type
_atom_site_occupancy
_atom_site_site_symmetry_order
_atom_site_calc_flag
_atom_site_refinement_flags_posn
_atom_site_refinement_flags_adp
_atom_site_refinement_flags_occupancy
_atom_site_disorder_assembly
_atom_site_disorder_group
Sn1 Sn 0.22448(2) 0.24722(2) 0.08742(2) 0.01833(4) Uani 1 1 d . . . . .
P1 P 0.38353(3) -0.03348(2) 0.13439(2) 0.01708(6) Uani 1 1 d . . . . .
C1 C 0.16635(13) 0.23206(10) 0.19918(7) 0.0189(2) Uani 1 1 d . . . . .
C25 C 0.11390(15) 0.13418(11) 0.02099(8) 0.0277(3) Uani 1 1 d . . . . .
H25A H 0.151286 0.129822 -0.027701 0.042 Uiso 1 1 calc R U . . .
H25B H 0.017995 0.154232 0.014672 0.042 Uiso 1 1 calc R U . . .
H25C H 0.121800 0.066759 0.045594 0.042 Uiso 1 1 calc R U . . .
C21 C 0.12723(12) 0.13748(10) 0.31406(7) 0.0185(2) Uani 1 1 d . . . . .
C2 C 0.18118(12) 0.14541(9) 0.24315(7) 0.0168(2) Uani 1 1 d . . . . .
C26 C 0.43987(15) 0.24212(11) 0.08501(9) 0.0285(3) Uani 1 1 d . . . . .
H26A H 0.479417 0.210084 0.130725 0.043 Uiso 1 1 calc R U . . .
H26B H 0.475186 0.312509 0.081014 0.043 Uiso 1 1 calc R U . . .
H26C H 0.464102 0.201410 0.042190 0.043 Uiso 1 1 calc R U . . .
C4 C 0.30682(12) -0.04496(9) 0.22329(7) 0.0174(2) Uani 1 1 d . . . . .
C22 C 0.05833(14) 0.21624(11) 0.34494(7) 0.0237(3) Uani 1 1 d . . . . .
H22 H 0.021771 0.210131 0.391951 0.028 Uiso 1 1 calc R U . . .
C19 C 0.18888(13) -0.05776(10) 0.36536(7) 0.0213(2) Uani 1 1 d . . . . .
H19 H 0.150719 -0.061350 0.412074 0.026 Uiso 1 1 calc R U . . .
C27 C 0.15700(16) 0.39671(11) 0.04787(8) 0.0303(3) Uani 1 1 d . . . . .
H27A H 0.176110 0.448226 0.086974 0.045 Uiso 1 1 calc R U . . .
H27B H 0.059044 0.394583 0.034414 0.045 Uiso 1 1 calc R U . . .
H27C H 0.205107 0.415412 0.004214 0.045 Uiso 1 1 calc R U . . .
C24 C 0.09628(14) 0.31446(10) 0.23287(7) 0.0236(3) Uani 1 1 d . . . . .
H24 H 0.084120 0.377483 0.206280 0.028 Uiso 1 1 calc R U . . .
C6 C 0.51845(14) -0.22910(11) 0.12441(7) 0.0224(2) Uani 1 1 d . . . . .
H6 H 0.596196 -0.199149 0.150050 0.027 Uiso 1 1 calc R U . . .
C20 C 0.17796(12) 0.02847(10) 0.32203(7) 0.0180(2) Uani 1 1 d . . . . .
C3 C 0.23421(12) 0.03496(9) 0.25162(6) 0.0166(2) Uani 1 1 d . . . . .
C10 C 0.28871(13) -0.21561(11) 0.07132(7) 0.0227(2) Uani 1 1 d . . . . .
H10 H 0.209197 -0.175701 0.059756 0.027 Uiso 1 1 calc R U . . .
C12 C 0.60188(13) 0.03537(10) 0.23420(7) 0.0223(2) Uani 1 1 d . . . . .
H12 H 0.542764 0.028398 0.273125 0.027 Uiso 1 1 calc R U . . .
C9 C 0.29115(15) -0.31902(11) 0.05056(8) 0.0271(3) Uani 1 1 d . . . . .
H9 H 0.212872 -0.349738 0.026002 0.032 Uiso 1 1 calc R U . . .
C5 C 0.40174(12) -0.16971(10) 0.10897(6) 0.0181(2) Uani 1 1 d . . . . .
C23 C 0.04529(14) 0.30749(11) 0.30197(8) 0.0265(3) Uani 1 1 d . . . . .
H23 H 0.000305 0.365514 0.321088 0.032 Uiso 1 1 calc R U . . .
C15 C 0.77809(14) 0.05336(11) 0.12190(8) 0.0268(3) Uani 1 1 d . . . . .
H15 H 0.838760 0.058319 0.083551 0.032 Uiso 1 1 calc R U . . .
C17 C 0.31736(13) -0.13535(10) 0.26889(7) 0.0214(2) Uani 1 1 d . . . . .
H17 H 0.365348 -0.193408 0.252031 0.026 Uiso 1 1 calc R U . . .
C7 C 0.52127(14) -0.33247(11) 0.10227(8) 0.0259(3) Uani 1 1 d . . . . .
H7 H 0.601394 -0.372236 0.112350 0.031 Uiso 1 1 calc R U . . .
C11 C 0.55823(12) 0.00468(9) 0.16240(7) 0.0184(2) Uani 1 1 d . . . . .
C18 C 0.26058(14) -0.14168(10) 0.33649(7) 0.0230(3) Uani 1 1 d . . . . .
H18 H 0.269908 -0.203894 0.364273 0.028 Uiso 1 1 calc R U . . .
C14 C 0.81972(14) 0.08533(11) 0.19331(8) 0.0270(3) Uani 1 1 d . . . . .
H14 H 0.908053 0.113284 0.203712 0.032 Uiso 1 1 calc R U . . .
C16 C 0.64833(13) 0.01422(11) 0.10634(7) 0.0236(3) Uani 1 1 d . . . . .
H16 H 0.620269 -0.006335 0.057145 0.028 Uiso 1 1 calc R U . . .
C8 C 0.40777(15) -0.37733(11) 0.06568(8) 0.0275(3) Uani 1 1 d . . . . .
H8 H 0.409880 -0.447765 0.051012 0.033 Uiso 1 1 calc R U . . .
C13 C 0.73171(14) 0.07621(11) 0.24917(8) 0.0271(3) Uani 1 1 d . . . . .
H13 H 0.759925 0.097922 0.298084 0.033 Uiso 1 1 calc R U . . .

loop_
_atom_site_aniso_label
_atom_site_aniso_U_11
_atom_site_aniso_U_22
_atom_site_aniso_U_33
_atom_site_aniso_U_23
_atom_site_aniso_U_13
_atom_site_aniso_U_12
Sn1 0.01783(5) 0.02090(5) 0.01621(5) 0.00324(3) 0.00093(3) -0.00137(3)
P1 0.01605(14) 0.02025(14) 0.01500(13) -0.00006(11) 0.00142(10) 0.00073(11)
C1 0.0168(5) 0.0219(6) 0.0179(6) 0.0000(4) 0.0004(4) -0.0007(4)
C25 0.0291(7) 0.0300(7) 0.0231(6) -0.0004(5) -0.0043(5) -0.0040(5)
C21 0.0161(5) 0.0232(6) 0.0161(5) -0.0002(4) 0.0006(4) -0.0010(4)
C2 0.0141(5) 0.0203(5) 0.0160(5) -0.0019(4) 0.0011(4) -0.0002(4)
C26 0.0204(6) 0.0341(8) 0.0311(7) 0.0079(6) 0.0035(5) -0.0034(5)
C4 0.0156(5) 0.0205(6) 0.0161(5) 0.0000(4) 0.0010(4) -0.0010(4)
C22 0.0240(6) 0.0297(7) 0.0176(6) -0.0022(5) 0.0039(5) 0.0031(5)
C19 0.0208(6) 0.0268(6) 0.0166(5) 0.0022(5) 0.0028(4) -0.0026(5)
C27 0.0348(7) 0.0269(7) 0.0294(7) 0.0092(6) 0.0048(6) 0.0033(6)
C24 0.0246(6) 0.0219(6) 0.0241(6) 0.0009(5) 0.0002(5) 0.0042(5)
C6 0.0211(6) 0.0250(6) 0.0209(6) -0.0012(5) -0.0007(5) 0.0012(5)
C20 0.0154(5) 0.0226(6) 0.0162(5) -0.0016(4) 0.0017(4) -0.0015(4)
C3 0.0147(5) 0.0192(5) 0.0158(5) 0.0011(4) 0.0006(4) -0.0023(4)
C10 0.0197(6) 0.0296(7) 0.0188(6) -0.0032(5) 0.0001(5) -0.0004(5)
C12 0.0226(6) 0.0251(6) 0.0195(6) -0.0016(5) 0.0027(5) -0.0030(5)
C9 0.0276(7) 0.0314(7) 0.0221(6) -0.0078(5) 0.0016(5) -0.0079(5)
C5 0.0188(5) 0.0218(6) 0.0139(5) -0.0015(4) 0.0019(4) -0.0006(4)
C23 0.0279(7) 0.0255(6) 0.0262(7) -0.0037(5) 0.0030(5) 0.0075(5)
C15 0.0224(6) 0.0293(7) 0.0295(7) 0.0000(5) 0.0082(5) -0.0027(5)
C17 0.0229(6) 0.0198(6) 0.0214(6) 0.0013(5) 0.0020(5) 0.0020(5)
C7 0.0277(7) 0.0245(6) 0.0255(6) 0.0001(5) 0.0029(5) 0.0049(5)
C11 0.0173(5) 0.0184(5) 0.0195(6) -0.0005(4) 0.0017(4) -0.0007(4)
C18 0.0260(6) 0.0211(6) 0.0219(6) 0.0056(5) 0.0012(5) -0.0005(5)
C14 0.0201(6) 0.0248(6) 0.0358(7) -0.0007(5) -0.0004(5) -0.0049(5)
C16 0.0222(6) 0.0283(6) 0.0205(6) -0.0024(5) 0.0041(5) -0.0021(5)
C8 0.0367(7) 0.0233(6) 0.0232(6) -0.0049(5) 0.0074(5) -0.0028(5)
C13 0.0266(7) 0.0291(7) 0.0249(6) -0.0041(5) -0.0032(5) -0.0049(5)

loop_
_atom_type_symbol
_atom_type_description
_atom_type_scat_dispersion_real
_atom_type_scat_dispersion_imag
_atom_type_scat_source
C C 0.0033 0.0016 'International Tables Vol C Tables 4.2.6.8 and 6.1.1.4'
H H 0.0000 0.0000 'International Tables Vol C Tables 4.2.6.8 and 6.1.1.4'
P P 0.1023 0.0942 'International Tables Vol C Tables 4.2.6.8 and 6.1.1.4'
Sn Sn -0.6537 1.4246 'International Tables Vol C Tables 4.2.6.8 and 6.1.1.4'

loop_
_geom_angle_atom_site_label_1
_geom_angle_atom_site_label_2
_geom_angle_atom_site_label_3
_geom_angle
_geom_angle_site_symmetry_1
_geom_angle_site_symmetry_3
_geom_angle_publ_flag
C26 Sn1 C25 115.87(6) . . ?
C26 Sn1 C1 110.53(5) . . ?
C25 Sn1 C1 107.76(5) . . ?
C26 Sn1 C27 107.85(6) . . ?
C25 Sn1 C27 107.16(6) . . ?
C1 Sn1 C27 107.30(5) . . ?
C11 P1 C4 102.70(6) . . ?
C11 P1 C5 102.80(6) . . ?
C4 P1 C5 101.30(6) . . ?
C2 C1 C24 113.35(11) . . ?
C2 C1 Sn1 126.37(9) . . ?
C24 C1 Sn1 120.13(9) . . ?
Sn1 C25 H25A 109.5 . . ?
Sn1 C25 H25B 109.5 . . ?
H25A C25 H25B 109.5 . . ?
Sn1 C25 H25C 109.5 . . ?
H25A C25 H25C 109.5 . . ?
H25B C25 H25C 109.5 . . ?
C22 C21 C2 122.82(12) . . ?
C22 C21 C20 146.57(12) . . ?
C2 C21 C20 90.60(10) . . ?
C1 C2 C21 123.12(11) . . ?
C1 C2 C3 147.42(11) . . ?
C21 C2 C3 89.42(9) . . ?
Sn1 C26 H26A 109.5 . . ?
Sn1 C26 H26B 109.5 . . ?
H26A C26 H26B 109.5 . . ?
Sn1 C26 H26C 109.5 . . ?
H26A C26 H26C 109.5 . . ?
H26B C26 H26C 109.5 . . ?
C3 C4 C17 114.72(11) . . ?
C3 C4 P1 121.61(9) . . ?
C17 C4 P1 123.67(9) . . ?
C21 C22 C23 115.28(12) . . ?
C21 C22 H22 122.4 . . ?
C23 C22 H22 122.4 . . ?
C20 C19 C18 115.93(11) . . ?
C20 C19 H19 122.0 . . ?
C18 C19 H19 122.0 . . ?
Sn1 C27 H27A 109.5 . . ?
Sn1 C27 H27B 109.5 . . ?
H27A C27 H27B 109.5 . . ?
Sn1 C27 H27C 109.5 . . ?
H27A C27 H27C 109.5 . . ?
H27B C27 H27C 109.5 . . ?
C23 C24 C1 123.66(12) . . ?
C23 C24 H24 118.2 . . ?
C1 C24 H24 118.2 . . ?
C5 C6 C7 120.21(12) . . ?
C5 C6 H6 119.9 . . ?
C7 C6 H6 119.9 . . ?
C19 C20 C3 122.73(12) . . ?
C19 C20 C21 146.83(12) . . ?
C3 C20 C21 90.43(10) . . ?
C4 C3 C20 122.23(11) . . ?
C4 C3 C2 148.18(11) . . ?
C20 C3 C2 89.54(9) . . ?
C9 C10 C5 120.80(12) . . ?
C9 C10 H10 119.6 . . ?
C5 C10 H10 119.6 . . ?
C13 C12 C11 120.43(12) . . ?
C13 C12 H12 119.8 . . ?
C11 C12 H12 119.8 . . ?
C8 C9 C10 120.06(12) . . ?
C8 C9 H9 120.0 . . ?
C10 C9 H9 120.0 . . ?
C10 C5 C6 118.79(12) . . ?
C10 C5 P1 116.21(10) . . ?
C6 C5 P1 125.00(10) . . ?
C24 C23 C22 121.72(12) . . ?
C24 C23 H23 119.1 . . ?
C22 C23 H23 119.1 . . ?
C16 C15 C14 120.28(12) . . ?
C16 C15 H15 119.9 . . ?
C14 C15 H15 119.9 . . ?
C18 C17 C4 122.70(12) . . ?
C18 C17 H17 118.7 . . ?
C4 C17 H17 118.7 . . ?
C8 C7 C6 120.37(13) . . ?
C8 C7 H7 119.8 . . ?
C6 C7 H7 119.8 . . ?
C12 C11 C16 118.56(11) . . ?
C12 C11 P1 123.78(9) . . ?
C16 C11 P1 117.27(9) . . ?
C17 C18 C19 121.67(12) . . ?
C17 C18 H18 119.2 . . ?
C19 C18 H18 119.2 . . ?
C13 C14 C15 119.57(12) . . ?
C13 C14 H14 120.2 . . ?
C15 C14 H14 120.2 . . ?
C15 C16 C11 120.69(12) . . ?
C15 C16 H16 119.7 . . ?
C11 C16 H16 119.7 . . ?
C7 C8 C9 119.76(13) . . ?
C7 C8 H8 120.1 . . ?
C9 C8 H8 120.1 . . ?
C14 C13 C12 120.46(13) . . ?
C14 C13 H13 119.8 . . ?
C12 C13 H13 119.8 . . ?

loop_
_geom_bond_atom_site_label_1
_geom_bond_atom_site_label_2
_geom_bond_distance
_geom_bond_site_symmetry_2
_geom_bond_publ_flag
Sn1 C26 2.1300(15) . ?
Sn1 C25 2.1411(14) . ?
Sn1 C1 2.1480(13) . ?
Sn1 C27 2.1517(14) . ?
P1 C11 1.8293(12) . ?
P1 C4 1.8307(12) . ?
P1 C5 1.8342(13) . ?
C1 C2 1.3762(17) . ?
C1 C24 1.4307(18) . ?
C25 H25A 0.9800 . ?
C25 H25B 0.9800 . ?
C25 H25C 0.9800 . ?
C21 C22 1.3666(18) . ?
C21 C2 1.4262(16) . ?
C21 C20 1.5005(17) . ?
C2 C3 1.5262(17) . ?
C26 H26A 0.9800 . ?
C26 H26B 0.9800 . ?
C26 H26C 0.9800 . ?
C4 C3 1.3778(17) . ?
C4 C17 1.4305(17) . ?
C22 C23 1.414(2) . ?
C22 H22 0.9500 . ?
C19 C20 1.3633(18) . ?
C19 C18 1.4162(19) . ?
C19 H19 0.9500 . ?
C27 H27A 0.9800 . ?
C27 H27B 0.9800 . ?
C27 H27C 0.9800 . ?
C24 C23 1.3824(19) . ?
C24 H24 0.9500 . ?
C6 C5 1.3960(18) . ?
C6 C7 1.3974(19) . ?
C6 H6 0.9500 . ?
C20 C3 1.4269(16) . ?
C10 C9 1.391(2) . ?
C10 C5 1.3967(17) . ?
C10 H10 0.9500 . ?
C12 C13 1.3943(18) . ?
C12 C11 1.3953(17) . ?
C12 H12 0.9500 . ?
C9 C8 1.387(2) . ?
C9 H9 0.9500 . ?
C23 H23 0.9500 . ?
C15 C16 1.3868(19) . ?
C15 C14 1.389(2) . ?
C15 H15 0.9500 . ?
C17 C18 1.3827(18) . ?
C17 H17 0.9500 . ?
C7 C8 1.386(2) . ?
C7 H7 0.9500 . ?
C11 C16 1.4007(17) . ?
C18 H18 0.9500 . ?
C14 C13 1.383(2) . ?
C14 H14 0.9500 . ?
C16 H16 0.9500 . ?
C8 H8 0.9500 . ?
C13 H13 0.9500 . ?

loop_
_geom_torsion_atom_site_label_1
_geom_torsion_atom_site_label_2
_geom_torsion_atom_site_label_3
_geom_torsion_atom_site_label_4
_geom_torsion
_geom_torsion_site_symmetry_1
_geom_torsion_site_symmetry_2
_geom_torsion_site_symmetry_3
_geom_torsion_site_symmetry_4
_geom_torsion_publ_flag
C24 C1 C2 C21 2.29(17) . . . . ?
Sn1 C1 C2 C21 -173.18(9) . . . . ?
C24 C1 C2 C3 179.35(17) . . . . ?
Sn1 C1 C2 C3 3.9(3) . . . . ?
C22 C21 C2 C1 -1.28(19) . . . . ?
C20 C21 C2 C1 177.81(12) . . . . ?
C22 C21 C2 C3 -179.69(12) . . . . ?
C20 C21 C2 C3 -0.61(9) . . . . ?
C11 P1 C4 C3 95.80(11) . . . . ?
C5 P1 C4 C3 -158.14(10) . . . . ?
C11 P1 C4 C17 -83.73(11) . . . . ?
C5 P1 C4 C17 22.33(12) . . . . ?
C2 C21 C22 C23 -0.74(19) . . . . ?
C20 C21 C22 C23 -179.08(17) . . . . ?
C2 C1 C24 C23 -1.49(19) . . . . ?
Sn1 C1 C24 C23 174.29(11) . . . . ?
C18 C19 C20 C3 0.26(18) . . . . ?
C18 C19 C20 C21 -178.12(17) . . . . ?
C22 C21 C20 C19 -2.1(4) . . . . ?
C2 C21 C20 C19 179.29(19) . . . . ?
C22 C21 C20 C3 179.3(2) . . . . ?
C2 C21 C20 C3 0.65(9) . . . . ?
C17 C4 C3 C20 1.84(17) . . . . ?
P1 C4 C3 C20 -177.73(9) . . . . ?
C17 C4 C3 C2 178.07(17) . . . . ?
P1 C4 C3 C2 -1.5(3) . . . . ?
C19 C20 C3 C4 -1.71(19) . . . . ?
C21 C20 C3 C4 177.40(11) . . . . ?
C19 C20 C3 C2 -179.72(12) . . . . ?
C21 C20 C3 C2 -0.61(9) . . . . ?
C1 C2 C3 C4 6.3(3) . . . . ?
C21 C2 C3 C4 -176.17(19) . . . . ?
C1 C2 C3 C20 -176.90(19) . . . . ?
C21 C2 C3 C20 0.64(9) . . . . ?
C5 C10 C9 C8 -1.5(2) . . . . ?
C9 C10 C5 C6 1.04(19) . . . . ?
C9 C10 C5 P1 -178.98(10) . . . . ?
C7 C6 C5 C10 0.11(19) . . . . ?
C7 C6 C5 P1 -179.87(10) . . . . ?
C11 P1 C5 C10 -167.90(10) . . . . ?
C4 P1 C5 C10 86.12(10) . . . . ?
C11 P1 C5 C6 12.07(12) . . . . ?
C4 P1 C5 C6 -93.91(12) . . . . ?
C1 C24 C23 C22 -0.4(2) . . . . ?
C21 C22 C23 C24 1.5(2) . . . . ?
C3 C4 C17 C18 -0.73(18) . . . . ?
P1 C4 C17 C18 178.84(10) . . . . ?
C5 C6 C7 C8 -0.8(2) . . . . ?
C13 C12 C11 C16 1.1(2) . . . . ?
C13 C12 C11 P1 -171.55(11) . . . . ?
C4 P1 C11 C12 -11.01(12) . . . . ?
C5 P1 C11 C12 -115.91(11) . . . . ?
C4 P1 C11 C16 176.29(10) . . . . ?
C5 P1 C11 C16 71.39(11) . . . . ?
C4 C17 C18 C19 -0.6(2) . . . . ?
C20 C19 C18 C17 0.87(19) . . . . ?
C16 C15 C14 C13 1.1(2) . . . . ?
C14 C15 C16 C11 -1.1(2) . . . . ?
C12 C11 C16 C15 0.0(2) . . . . ?
P1 C11 C16 C15 173.07(11) . . . . ?
C6 C7 C8 C9 0.4(2) . . . . ?
C10 C9 C8 C7 0.7(2) . . . . ?
C15 C14 C13 C12 -0.1(2) . . . . ?
C11 C12 C13 C14 -1.0(2) . . . . ?
